data_4348375
loop_
_publ_author_name
'Ambrosi, Gianluca'
'Formica, Mauro'
'Fusi, Vieri'
'Giorgi, Luca'
'Macedi, Eleonora'
'Micheloni, Mauro'
'Paoli, Paola'
'Rossi, Patrizia'

_publ_section_title
;
 A Biphenol-Based Chemosensor for Zn(II) and Cd(II) Metal Ions: Synthesis,
 Potentiometric Studies, and Crystal Structures.
;
_journal_issue 15
_journal_name_full 'Inorganic chemistry'
_journal_page_first 7676
_journal_page_last 7687
_journal_paper_doi 10.1021/acs.inorgchem.6b01145
_journal_volume 55
_journal_year 2016
_chemical_formula_sum 'C38 H50 N2 Ni O6'
_chemical_formula_weight 689.51
_space_group_crystal_system monoclinic
_space_group_IT_number 15
_space_group_name_Hall '-C 2yc'
_space_group_name_H-M_alt 'C 1 2/c 1'
_atom_sites_solution_hydrogens difmap
_audit_creation_method SHELXL-2014
_cell_angle_alpha 90
_cell_angle_beta 123.330(7)
_cell_angle_gamma 90
_cell_formula_units_Z 4
_cell_length_a 15.5622(8)
_cell_length_b 21.2642(6)
_cell_length_c 12.4986(6)
_cell_measurement_reflns_used 5405
_cell_measurement_temperature 150
_cell_measurement_theta_max 29.1159
_cell_measurement_theta_min 4.2215
_cell_volume 3455.7(4)
_computing_cell_refinement
;
CrysAlisPro, Agilent Technologies,
Version 1.171.35.19 (release 27-10-2011 CrysAlis171 .NET)
(compiled Oct 27 2011,15:02:11)
;
_computing_data_collection
;
CrysAlisPro, Agilent Technologies,
Version 1.171.35.19 (release 27-10-2011 CrysAlis171 .NET)
(compiled Oct 27 2011,15:02:11)
;
_computing_data_reduction
;
CrysAlisPro, Agilent Technologies,
Version 1.171.35.19 (release 27-10-2011 CrysAlis171 .NET)
(compiled Oct 27 2011,15:02:11)
;
_computing_molecular_graphics 'ORTEP-3 (Farruggia, 1997)'
_computing_publication_material 'PARST97 (Nardelli, 1995)'
_computing_structure_refinement 'SHELXL-2014 (Sheldrick, 2014)'
_computing_structure_solution 'SIR-97 (altomare, 1999)'
_diffrn_ambient_temperature 150
_diffrn_detector_area_resol_mean 16.4547
_diffrn_measured_fraction_theta_full 0.995
_diffrn_measured_fraction_theta_max 0.877
_diffrn_measurement_device_type 'Xcalibur, Sapphire3'
_diffrn_radiation_source 'Enhance (Mo) X-ray Source'
_diffrn_radiation_type MoK\a
_diffrn_radiation_wavelength 0.71073
_diffrn_reflns_av_R_equivalents 0.0318
_diffrn_reflns_av_unetI/netI 0.0358
_diffrn_reflns_Laue_measured_fraction_full 0.995
_diffrn_reflns_Laue_measured_fraction_max 0.877
_diffrn_reflns_limit_h_max 21
_diffrn_reflns_limit_h_min -20
_diffrn_reflns_limit_k_max 26
_diffrn_reflns_limit_k_min -26
_diffrn_reflns_limit_l_max 16
_diffrn_reflns_limit_l_min -16
_diffrn_reflns_number 13616
_diffrn_reflns_point_group_measured_fraction_full 0.995
_diffrn_reflns_point_group_measured_fraction_max 0.877
_diffrn_reflns_theta_full 25.000
_diffrn_reflns_theta_max 29.180
_diffrn_reflns_theta_min 4.230
_exptl_absorpt_coefficient_mu 0.610
_exptl_absorpt_correction_T_max 1.00000
_exptl_absorpt_correction_T_min 0.81672
_exptl_absorpt_correction_type multi-scan
_exptl_absorpt_process_details
;
CrysAlisPro, Agilent Technologies,
Version 1.171.35.19 (release 27-10-2011 CrysAlis171 .NET)
(compiled Oct 27 2011,15:02:11)
Empirical absorption correction using spherical harmonics,
 implemented in SCALE3 ABSPACK scaling algorithm.
;
_exptl_crystal_density_diffrn 1.325
_exptl_crystal_description prism
_exptl_crystal_F_000 1472
_exptl_crystal_size_max 0.32
_exptl_crystal_size_mid 0.28
_exptl_crystal_size_min 0.20
_refine_diff_density_max 0.409
_refine_diff_density_min -0.413
_refine_diff_density_rms 0.052
_refine_ls_extinction_method none
_refine_ls_goodness_of_fit_ref 1.038
_refine_ls_hydrogen_treatment refxyz
_refine_ls_matrix_type full
_refine_ls_number_parameters 352
_refine_ls_number_reflns 4104
_refine_ls_number_restraints 0
_refine_ls_restrained_S_all 1.038
_refine_ls_R_factor_all 0.0487
_refine_ls_R_factor_gt 0.0356
_refine_ls_shift/su_max 0.025
_refine_ls_shift/su_mean 0.001
_refine_ls_structure_factor_coef Fsqd
_refine_ls_weighting_details 'w=1/[\s^2^(Fo^2^)+(0.0300P)^2^+3.8016P] where P=(Fo^2^+2Fc^2^)/3'
_refine_ls_weighting_scheme calc
_refine_ls_wR_factor_gt 0.0769
_refine_ls_wR_factor_ref 0.0843
_reflns_Friedel_coverage 0.000
_reflns_number_gt 3377
_reflns_number_total 4104
_reflns_threshold_expression 'I > 2\s(I)'
_cod_data_source_file ic6b01145_si_002.cif
_cod_data_source_block 4
_cod_original_cell_volume 3455.7(3)
_cod_original_sg_symbol_H-M 'C 2/c'
_cod_database_code 4348375
_shelx_space_group_comment
;
The symmetry employed for this shelxl refinement is uniquely defined
by the following loop, which should always be used as a source of
symmetry information in preference to the above space-group names.
They are only intended as comments.
;
_shelxl_version_number 2014-1

loop_
_space_group_symop_operation_xyz
'x, y, z'
'-x, y, -z+1/2'
'x+1/2, y+1/2, z'
'-x+1/2, y+1/2, -z+1/2'
'-x, -y, -z'
'x, -y, z-1/2'
'-x+1/2, -y+1/2, -z'
'x+1/2, -y+1/2, z-1/2'

loop_
_atom_site_label
_atom_site_type_symbol
_atom_site_fract_x
_atom_site_fract_y
_atom_site_fract_z
_atom_site_U_iso_or_equiv
_atom_site_adp_type
_atom_site_occupancy
_atom_site_site_symmetry_order
_atom_site_calc_flag
_atom_site_refinement_flags_posn
_atom_site_refinement_flags_adp
_atom_site_refinement_flags_occupancy
_atom_site_disorder_assembly
_atom_site_disorder_group
Ni1 Ni 0.5000 0.83260(2) 0.2500 0.01835(9) Uani 1 2 d S T P A .
O1 O 0.62417(8) 0.82636(5) 0.43622(10) 0.0196(2) Uani 1 1 d . . . . .
O2 O 0.71359(9) 0.74800(6) 0.61316(11) 0.0230(3) Uani 1 1 d . . . . .
H2O H 0.6862(15) 0.7738(9) 0.5433(19) 0.028 Uiso 1 1 d . U . . .
N1 N 0.57274(11) 0.90518(7) 0.21263(13) 0.0277(3) Uani 1 1 d . . . . .
C1 C 0.68505(14) 0.90763(9) 0.31494(17) 0.0289(4) Uani 1 1 d . . . . .
H1A H 0.7169(16) 0.9408(10) 0.2903(19) 0.035 Uiso 1 1 d . U . . .
H1B H 0.7123(16) 0.8648(10) 0.3111(19) 0.035 Uiso 1 1 d . U . . .
C2 C 0.71080(13) 0.92009(8) 0.44752(16) 0.0257(4) Uani 1 1 d . . . . .
C3 C 0.68064(13) 0.87583(8) 0.50378(15) 0.0217(3) Uani 1 1 d . . . . .
C4 C 0.70979(13) 0.88494(8) 0.63185(15) 0.0250(4) Uani 1 1 d . . . . .
C5 C 0.76613(15) 0.93900(9) 0.69591(17) 0.0332(5) Uani 1 1 d . . . . .
H5 H 0.7854(17) 0.9457(10) 0.781(2) 0.040 Uiso 1 1 d . U . . .
C6 C 0.79365(16) 0.98279(9) 0.63938(19) 0.0373(5) Uani 1 1 d . . . . .
H6 H 0.8314(17) 1.0198(11) 0.683(2) 0.045 Uiso 1 1 d . U . . .
C7 C 0.76609(15) 0.97315(9) 0.51454(19) 0.0342(5) Uani 1 1 d . . . . .
H7 H 0.7859(17) 1.0021(10) 0.475(2) 0.041 Uiso 1 1 d . U . . .
C8 C 0.68205(13) 0.84014(9) 0.69936(15) 0.0266(4) Uani 1 1 d . . . . .
C9 C 0.68623(13) 0.77480(9) 0.68962(15) 0.0247(4) Uani 1 1 d . . . . .
C10 C 0.66858(14) 0.73477(11) 0.76374(18) 0.0328(4) Uani 1 1 d . . . . .
H10 H 0.6767(17) 0.6901(11) 0.760(2) 0.039 Uiso 1 1 d . U . . .
C11 C 0.64482(16) 0.75883(13) 0.84680(19) 0.0426(5) Uani 1 1 d . . . . .
H11 H 0.6335(19) 0.7306(11) 0.897(2) 0.051 Uiso 1 1 d . U . . .
C12 C 0.63807(17) 0.82305(13) 0.85627(19) 0.0462(6) Uani 1 1 d . . . . .
H12 H 0.623(2) 0.8423(11) 0.915(2) 0.055 Uiso 1 1 d . U . . .
C13 C 0.65622(16) 0.86262(11) 0.78364(18) 0.0376(5) Uani 1 1 d . . . . .
H13 H 0.6545(18) 0.9074(11) 0.790(2) 0.045 Uiso 1 1 d . U . . .
C14 C 0.51893(16) 0.96433(9) 0.2057(2) 0.0422(6) Uani 1 1 d . . . . .
H14A H 0.4629(19) 0.9671(11) 0.119(2) 0.051 Uiso 1 1 d . U . . .
H14B H 0.5658(19) 0.9991(11) 0.225(2) 0.051 Uiso 1 1 d . U . . .
C15 C 0.56660(19) 0.89529(14) 0.09138(19) 0.0466(6) Uani 1 1 d . . . . .
H15A H 0.496(2) 0.8932(13) 0.024(3) 0.070 Uiso 1 1 d . U . . .
H15B H 0.606(2) 0.8563(14) 0.098(3) 0.070 Uiso 1 1 d . U . . .
H15C H 0.597(2) 0.9308(13) 0.076(3) 0.070 Uiso 1 1 d . U . . .
O1B O 0.42423(10) 0.76353(6) 0.28526(11) 0.0282(3) Uani 1 1 d . . . . .
H1OB H 0.3618(19) 0.7594(10) 0.225(2) 0.042 Uiso 1 1 d . U . . .
C1B_a C 0.4682(2) 0.69987(14) 0.3398(3) 0.0295(9) Uani 0.611(5) 1 d . . P A 1
H1BA_a H 0.543(3) 0.7010(17) 0.374(4) 0.035 Uiso 0.611(5) 1 d . U P A 1
H1BB_a H 0.434(3) 0.6657(17) 0.271(4) 0.035 Uiso 0.611(5) 1 d . U P A 1
C2B_a C 0.4518(3) 0.6852(2) 0.4454(5) 0.0347(10) Uani 0.611(5) 1 d . . P A 1
H2BA_a H 0.482(3) 0.718(2) 0.511(4) 0.042 Uiso 0.611(5) 1 d . U P A 1
H2BB_a H 0.375(3) 0.6852(18) 0.406(4) 0.042 Uiso 0.611(5) 1 d . U P A 1
C3B_a C 0.4960(6) 0.6203(4) 0.5059(10) 0.059(3) Uani 0.611(5) 1 d . . P A 1
H3BA_a H 0.571(4) 0.623(2) 0.546(5) 0.071 Uiso 0.611(5) 1 d . U P A 1
H3BB_a H 0.480(4) 0.589(3) 0.449(5) 0.071 Uiso 0.611(5) 1 d . U P A 1
C4B_a C 0.4690(4) 0.6033(3) 0.6027(5) 0.079(2) Uani 0.611(5) 1 d . . P A 1
H4BA_a H 0.505(5) 0.633(3) 0.681(6) 0.119 Uiso 0.611(5) 1 d . U P A 1
H4BB_a H 0.389(6) 0.606(3) 0.563(7) 0.119 Uiso 0.611(5) 1 d . U P A 1
H4BC_a H 0.491(6) 0.562(4) 0.632(7) 0.119 Uiso 0.611(5) 1 d . U P A 1
C5B_b C 0.4402(3) 0.7382(2) 0.4027(4) 0.0247(13) Uani 0.389(5) 1 d . . P A 2
H5BA_b H 0.371(4) 0.742(2) 0.399(5) 0.030 Uiso 0.389(5) 1 d . U P A 2
H5BB_b H 0.494(4) 0.764(2) 0.483(5) 0.030 Uiso 0.389(5) 1 d . U P A 2
C6B_b C 0.4725(5) 0.6706(3) 0.4109(6) 0.0259(14) Uani 0.389(5) 1 d . . P A 2
H6BA_b H 0.538(5) 0.674(3) 0.429(5) 0.031 Uiso 0.389(5) 1 d . U P A 2
H6BB_b H 0.437(5) 0.653(3) 0.332(6) 0.031 Uiso 0.389(5) 1 d . U P A 2
C7B_b C 0.4674(9) 0.6342(5) 0.5092(10) 0.029(2) Uani 0.389(5) 1 d . . P A 2
H7BA_b H 0.491(5) 0.656(3) 0.578(6) 0.035 Uiso 0.389(5) 1 d . U P A 2
H7BB_b H 0.394(5) 0.633(3) 0.484(5) 0.035 Uiso 0.389(5) 1 d . U P A 2
C8B_b C 0.5101(5) 0.5679(3) 0.5340(7) 0.0459(18) Uani 0.389(5) 1 d . . P A 2
H8BA_b H 0.503(7) 0.548(4) 0.595(9) 0.069 Uiso 0.389(5) 1 d . U P A 2
H8BB_b H 0.577(6) 0.568(4) 0.561(7) 0.069 Uiso 0.389(5) 1 d . U P A 2
H8BC_b H 0.477(6) 0.546(4) 0.450(8) 0.069 Uiso 0.389(5) 1 d . U P A 2

loop_
_atom_site_aniso_label
_atom_site_aniso_U_11
_atom_site_aniso_U_22
_atom_site_aniso_U_33
_atom_site_aniso_U_23
_atom_site_aniso_U_13
_atom_site_aniso_U_12
Ni1 0.01629(16) 0.02140(16) 0.01440(14) 0.000 0.00654(12) 0.000
O1 0.0172(6) 0.0219(6) 0.0143(5) -0.0013(4) 0.0051(5) -0.0005(4)
O2 0.0208(6) 0.0259(6) 0.0191(6) 0.0025(5) 0.0090(5) 0.0038(5)
N1 0.0247(8) 0.0316(8) 0.0177(7) 0.0026(6) 0.0058(6) -0.0086(6)
C1 0.0243(10) 0.0339(10) 0.0215(8) 0.0021(7) 0.0082(7) -0.0093(8)
C2 0.0200(9) 0.0256(8) 0.0202(8) -0.0007(7) 0.0039(7) -0.0009(7)
C3 0.0173(8) 0.0216(8) 0.0184(7) -0.0008(6) 0.0048(7) 0.0033(6)
C4 0.0206(9) 0.0284(9) 0.0178(7) -0.0011(7) 0.0054(7) 0.0086(7)
C5 0.0316(10) 0.0302(9) 0.0203(8) -0.0060(7) 0.0031(8) 0.0080(8)
C6 0.0341(11) 0.0248(9) 0.0300(10) -0.0076(8) 0.0030(9) -0.0015(8)
C7 0.0286(10) 0.0251(9) 0.0294(9) 0.0021(7) 0.0035(8) -0.0042(7)
C8 0.0183(8) 0.0398(10) 0.0145(7) 0.0023(7) 0.0044(7) 0.0096(7)
C9 0.0146(8) 0.0382(10) 0.0162(7) 0.0021(7) 0.0053(7) 0.0048(7)
C10 0.0195(9) 0.0485(12) 0.0247(9) 0.0080(8) 0.0085(8) 0.0012(8)
C11 0.0284(11) 0.0752(16) 0.0242(9) 0.0113(10) 0.0145(9) 0.0031(10)
C12 0.0353(12) 0.0837(18) 0.0226(9) 0.0041(10) 0.0179(9) 0.0163(11)
C13 0.0319(11) 0.0537(13) 0.0208(9) 0.0007(9) 0.0105(8) 0.0173(10)
C14 0.0291(11) 0.0258(10) 0.0380(11) 0.0099(8) -0.0030(9) -0.0081(8)
C15 0.0351(12) 0.0797(17) 0.0191(9) 0.0026(10) 0.0111(9) -0.0266(12)
O1B 0.0184(6) 0.0362(7) 0.0205(6) 0.0080(5) 0.0046(5) -0.0049(5)
C1B_a 0.0223(17) 0.0195(15) 0.0340(18) 0.0047(13) 0.0074(13) -0.0003(11)
C2B_a 0.021(2) 0.034(2) 0.031(2) 0.0107(17) 0.0032(17) -0.0053(15)
C3B_a 0.036(4) 0.030(4) 0.056(4) 0.020(3) -0.009(3) -0.008(3)
C4B_a 0.049(3) 0.075(3) 0.063(3) 0.047(3) -0.002(2) -0.020(3)
C5B_b 0.017(2) 0.037(3) 0.017(2) 0.0047(18) 0.0069(18) -0.0008(18)
C6B_b 0.019(3) 0.035(3) 0.018(3) -0.004(2) 0.007(2) -0.007(2)
C7B_b 0.031(6) 0.028(5) 0.022(3) 0.003(3) 0.011(4) 0.000(3)
C8B_b 0.030(3) 0.046(4) 0.039(3) 0.016(3) 0.005(3) -0.001(3)

loop_
_atom_type_symbol
_atom_type_description
_atom_type_scat_dispersion_real
_atom_type_scat_dispersion_imag
_atom_type_scat_source
C C 0.0033 0.0016 'International Tables Vol C Tables 4.2.6.8 and 6.1.1.4'
H H 0.0000 0.0000 'International Tables Vol C Tables 4.2.6.8 and 6.1.1.4'
N N 0.0061 0.0033 'International Tables Vol C Tables 4.2.6.8 and 6.1.1.4'
O O 0.0106 0.0060 'International Tables Vol C Tables 4.2.6.8 and 6.1.1.4'
Ni Ni 0.3393 1.1124 'International Tables Vol C Tables 4.2.6.8 and 6.1.1.4'

loop_
_geom_angle_atom_site_label_1
_geom_angle_atom_site_label_2
_geom_angle_atom_site_label_3
_geom_angle
_geom_angle_site_symmetry_1
_geom_angle_site_symmetry_3
O1 Ni1 O1 172.60(6) . 2_655
O1 Ni1 O1B 90.24(5) . .
O1 Ni1 O1B 84.52(5) 2_655 .
O1 Ni1 O1B 84.52(5) . 2_655
O1 Ni1 O1B 90.24(5) 2_655 2_655
O1B Ni1 O1B 89.98(8) . 2_655
O1 Ni1 N1 90.74(5) . .
O1 Ni1 N1 94.67(5) 2_655 .
O1B Ni1 N1 177.91(6) . .
O1B Ni1 N1 91.95(6) 2_655 .
O1 Ni1 N1 94.67(5) . 2_655
O1 Ni1 N1 90.74(5) 2_655 2_655
O1B Ni1 N1 91.95(6) . 2_655
O1B Ni1 N1 177.91(6) 2_655 2_655
N1 Ni1 N1 86.13(9) . 2_655
C3 O1 Ni1 123.28(10) . .
C15 N1 C14 110.06(17) . .
C15 N1 C1 105.54(16) . .
C14 N1 C1 112.11(14) . .
C15 N1 Ni1 112.44(12) . .
C14 N1 Ni1 106.14(12) . .
C1 N1 Ni1 110.67(10) . .
N1 C1 C2 115.36(16) . .
C7 C2 C3 120.75(17) . .
C7 C2 C1 120.78(17) . .
C3 C2 C1 118.44(15) . .
O1 C3 C2 119.89(14) . .
O1 C3 C4 120.93(15) . .
C2 C3 C4 119.17(15) . .
C5 C4 C3 118.01(17) . .
C5 C4 C8 119.20(16) . .
C3 C4 C8 122.79(16) . .
C6 C5 C4 122.50(18) . .
C5 C6 C7 119.20(18) . .
C2 C7 C6 120.34(19) . .
C9 C8 C13 116.76(18) . .
C9 C8 C4 123.05(16) . .
C13 C8 C4 120.07(18) . .
O2 C9 C10 117.50(17) . .
O2 C9 C8 121.48(16) . .
C10 C9 C8 120.90(17) . .
C11 C10 C9 120.5(2) . .
C10 C11 C12 119.8(2) . .
C13 C12 C11 119.7(2) . .
C12 C13 C8 122.3(2) . .
N1 C14 C14 112.98(12) . 2_655
C5B_b O1B Ni1 132.5(2) . .
C1B_a O1B Ni1 124.33(15) . .
O1B C1B_a C2B_a 109.2(3) . .
C1B_a C2B_a C3B_a 111.7(6) . .
C4B_a C3B_a C2B_a 111.0(8) . .
O1B C5B_b C6B_b 106.7(4) . .
C7B_b C6B_b C5B_b 112.6(7) . .
C6B_b C7B_b C8B_b 115.8(8) . .

loop_
_geom_bond_atom_site_label_1
_geom_bond_atom_site_label_2
_geom_bond_distance
_geom_bond_site_symmetry_2
Ni1 O1 2.0559(11) .
Ni1 O1 2.0559(11) 2_655
Ni1 O1B 2.0767(12) .
Ni1 O1B 2.0767(12) 2_655
Ni1 N1 2.1124(15) .
Ni1 N1 2.1125(14) 2_655
O1 C3 1.3327(19) .
O2 C9 1.366(2) .
N1 C15 1.480(3) .
N1 C14 1.487(3) .
N1 C1 1.496(2) .
C1 C2 1.499(2) .
C2 C7 1.387(2) .
C2 C3 1.401(2) .
C3 C4 1.417(2) .
C4 C5 1.400(3) .
C4 C8 1.485(3) .
C5 C6 1.372(3) .
C6 C7 1.388(3) .
C8 C9 1.399(3) .
C8 C13 1.402(3) .
C9 C10 1.392(3) .
C10 C11 1.378(3) .
C11 C12 1.380(3) .
C12 C13 1.376(3) .
C14 C14 1.514(5) 2_655
O1B C5B_b 1.451(4) .
O1B C1B_a 1.501(3) .
C1B_a C2B_a 1.509(6) .
C2B_a C3B_a 1.542(8) .
C3B_a C4B_a 1.526(13) .
C5B_b C6B_b 1.509(9) .
C6B_b C7B_b 1.490(13) .
C7B_b C8B_b 1.516(12) .
